data_4301639
loop_
_publ_author_name
'Snehadrinarayan Khatua'
'Shin Hei Choi'
'Junseong Lee'
'Jung Oh Huh'
'Youngkyu Do'
'David G. Churchill'

_publ_contact_author_address
;
Molecular Logic Gate Lab
Department of Chemistry
Korean Advanced Institute of Science & Technology
Republic of Korea
;
_publ_contact_author_email dchurchill@kaist.ac.kr','s.khatua@kaist.ac.kr
_publ_section_title
;
Highly Selective Fluorescence Detection of Cu2+ in Water by Chiral Dimeric
Zn2+ Complexes through Direct Displacement
;
_journal_name_full 'Inorganic Chemistry'
_journal_page_first 1799
_journal_page_last 1801
_journal_paper_doi 10.1021/ic802314u
_journal_volume 48
_journal_year 2009
_chemical_absolute_configuration syn
_chemical_formula_sum 'C26 H40 N6 O15 Zn2'
_chemical_formula_weight 807.38
_chemical_name_systematic
;
 ?
;
_space_group_IT_number 5
_symmetry_cell_setting monoclinic
_symmetry_space_group_name_Hall 'C 2y'
_symmetry_space_group_name_H-M 'C 1 2 1'
_atom_sites_solution_hydrogens geom
_atom_sites_solution_primary direct
_atom_sites_solution_secondary difmap
_audit_creation_method SHELXL-97
_cell_angle_alpha 90.00
_cell_angle_beta 98.633(6)
_cell_angle_gamma 90.00
_cell_formula_units_Z 2
_cell_length_a 19.6098(14)
_cell_length_b 7.9168(6)
_cell_length_c 10.8334(8)
_cell_measurement_reflns_used 490
_cell_measurement_temperature 293(2)
_cell_measurement_theta_max 22.15
_cell_measurement_theta_min 2.10
_cell_volume 1662.8(2)
_computing_cell_refinement 'Bruker SMART'
_computing_data_collection 'Bruker SMART'
_computing_data_reduction 'Bruker SAINT'
_computing_structure_refinement 'SHELXL-97 (Sheldrick, 1997)'
_computing_structure_solution 'SHELXS-97 (Sheldrick, 1990)'
_diffrn_ambient_temperature 293(2)
_diffrn_measured_fraction_theta_full 0.995
_diffrn_measured_fraction_theta_max 0.995
_diffrn_measurement_device_type 'CCD area detector'
_diffrn_measurement_method 'phi and omega scans'
_diffrn_radiation_monochromator graphite
_diffrn_radiation_source 'fine-focus sealed tube'
_diffrn_radiation_type MoK\a
_diffrn_radiation_wavelength 0.71073
_diffrn_reflns_av_R_equivalents 0.0495
_diffrn_reflns_av_sigmaI/netI 0.0778
_diffrn_reflns_limit_h_max 23
_diffrn_reflns_limit_h_min -23
_diffrn_reflns_limit_k_max 9
_diffrn_reflns_limit_k_min -9
_diffrn_reflns_limit_l_max 13
_diffrn_reflns_limit_l_min -12
_diffrn_reflns_number 7387
_diffrn_reflns_theta_full 25.67
_diffrn_reflns_theta_max 25.67
_diffrn_reflns_theta_min 2.10
_exptl_absorpt_coefficient_mu 1.521
_exptl_absorpt_correction_T_max 0.9278
_exptl_absorpt_correction_T_min 0.7506
_exptl_absorpt_correction_type empirical
_exptl_absorpt_process_details SADABS
_exptl_crystal_colour colourless
_exptl_crystal_density_diffrn 1.613
_exptl_crystal_density_method 'not measured'
_exptl_crystal_description block
_exptl_crystal_F_000 836
_exptl_crystal_size_max 0.20
_exptl_crystal_size_mid 0.20
_exptl_crystal_size_min 0.05
_refine_diff_density_max 0.266
_refine_diff_density_min -0.316
_refine_diff_density_rms 0.069
_refine_ls_abs_structure_details 'Flack H D (1983), Acta Cryst. A39, 876-881'
_refine_ls_abs_structure_Flack 0.038(16)
_refine_ls_extinction_method none
_refine_ls_goodness_of_fit_ref 0.989
_refine_ls_hydrogen_treatment mixed
_refine_ls_matrix_type full
_refine_ls_number_parameters 237
_refine_ls_number_reflns 3015
_refine_ls_number_restraints 7
_refine_ls_restrained_S_all 0.988
_refine_ls_R_factor_all 0.0579
_refine_ls_R_factor_gt 0.0382
_refine_ls_shift/su_max 0.000
_refine_ls_shift/su_mean 0.000
_refine_ls_structure_factor_coef Fsqd
_refine_ls_weighting_details 'calc w=1/[\s^2^(Fo^2^)+(0.0192P)^2^+0.0000P] where P=(Fo^2^+2Fc^2^)/3'
_refine_ls_weighting_scheme calc
_refine_ls_wR_factor_gt 0.0708
_refine_ls_wR_factor_ref 0.0777
_reflns_number_gt 2397
_reflns_number_total 3015
_reflns_threshold_expression >2sigma(I)
_cod_data_source_file ic802314u_si_002.cif
_cod_data_source_block dave27
_cod_depositor_comments
;
The following automatic conversions were performed:
'_exptl_absorpt_correction_type' value 'Empirical' changed to 'empirical'
according to '/home/saulius/struct/CIF-dictionaries/cif_core.dic'
dictionary named 'cif_core.dic' version 2.4.1 from 2010-06-29.

Automatic conversion script
Id: cif_fix_enum 1527 2010-12-29 10:47:43Z saulius 
;
_cod_original_sg_symbol_H-M 'C 2'
_cod_database_code 4301639

loop_
_publ_contact_author_name
'David G Churchill'
'Snehadrinarayan Khatua'

loop_
_symmetry_equiv_pos_as_xyz
'x, y, z'
'-x, y, -z'
'x+1/2, y+1/2, z'
'-x+1/2, y+1/2, -z'

loop_
_atom_site_label
_atom_site_type_symbol
_atom_site_fract_x
_atom_site_fract_y
_atom_site_fract_z
_atom_site_U_iso_or_equiv
_atom_site_adp_type
_atom_site_occupancy
_atom_site_symmetry_multiplicity
_atom_site_calc_flag
_atom_site_refinement_flags
_atom_site_disorder_assembly
_atom_site_disorder_group
C1 C 0.11409(17) 0.4571(8) 0.6591(4) 0.0308(9) Uani 1 1 d . . .
C2 C 0.1158(2) 0.3986(5) 0.7805(5) 0.0408(14) Uani 1 1 d . . .
H2 H 0.0754 0.3588 0.8053 0.049 Uiso 1 1 calc R . .
C3 C 0.1756(2) 0.3978(5) 0.8651(5) 0.0428(14) Uani 1 1 d . . .
H3 H 0.1748 0.3563 0.9452 0.051 Uiso 1 1 calc R . .
C4 C 0.23677(19) 0.4574(10) 0.8333(4) 0.0430(11) Uani 1 1 d . . .
H4 H 0.2771 0.4570 0.8908 0.052 Uiso 1 1 calc R . .
C5 C 0.2365(2) 0.5175(5) 0.7140(4) 0.0375(12) Uani 1 1 d . . .
H5 H 0.2772 0.5602 0.6920 0.045 Uiso 1 1 calc R . .
C6 C 0.1769(2) 0.5167(5) 0.6244(4) 0.0291(10) Uani 1 1 d . . .
C7 C 0.1833(2) 0.5788(6) 0.5010(5) 0.0352(11) Uani 1 1 d . . .
H7 H 0.2224 0.6425 0.4940 0.042 Uiso 1 1 calc R . .
C8 C 0.1544(2) 0.6263(6) 0.2818(4) 0.0331(11) Uani 1 1 d . . .
H8 H 0.1773 0.7358 0.2983 0.040 Uiso 1 1 calc R . .
C9 C 0.0865(2) 0.6543(6) 0.1960(5) 0.0376(12) Uani 1 1 d . . .
C10 C 0.2005(2) 0.5130(5) 0.2159(4) 0.0382(12) Uani 1 1 d . . .
H10A H 0.1801 0.4012 0.2076 0.046 Uiso 1 1 calc R . .
H10B H 0.2009 0.5567 0.1324 0.046 Uiso 1 1 calc R . .
C11 C 0.2747(2) 0.4964(5) 0.2801(5) 0.0392(13) Uani 1 1 d . . .
H11A H 0.2763 0.4208 0.3509 0.047 Uiso 1 1 calc R . .
H11B H 0.2913 0.6061 0.3113 0.047 Uiso 1 1 calc R . .
C12 C 0.32215(18) 0.4286(9) 0.1916(5) 0.0437(12) Uani 1 1 d . . .
H12A H 0.3071 0.3164 0.1636 0.052 Uiso 1 1 calc R . .
H12B H 0.3190 0.5011 0.1188 0.052 Uiso 1 1 calc R . .
C13 C 0.3966(2) 0.4208(9) 0.2552(5) 0.0542(16) Uani 1 1 d . . .
H13A H 0.4096 0.5291 0.2936 0.065 Uiso 1 1 calc R . .
H13B H 0.4009 0.3362 0.3207 0.065 Uiso 1 1 calc R . .
N1 N 0.14090(17) 0.5552(4) 0.4006(3) 0.0305(9) Uani 1 1 d . . .
N2 N 0.4437(2) 0.3789(7) 0.1657(6) 0.0713(16) Uani 1 1 d D . .
N3 N 0.0800(2) 0.1021(6) 0.3758(5) 0.0570(13) Uani 1 1 d . . .
O1 O 0.05480(11) 0.4615(6) 0.5800(2) 0.0375(7) Uani 1 1 d . . .
O2 O 0.03230(15) 0.5793(4) 0.2248(3) 0.0397(8) Uani 1 1 d . . .
O1W O 0.0000 0.3882(8) 0.0000 0.0611(18) Uani 1 2 d S . .
O3 O 0.0861(2) 0.7429(6) 0.1020(4) 0.0624(12) Uani 1 1 d . . .
O2W O 0.4101(3) 0.6063(7) -0.0344(5) 0.0790(14) Uani 1 1 d D . .
O4 O 0.03934(18) 0.2096(4) 0.3156(4) 0.0628(12) Uani 1 1 d . . .
O5 O 0.0757(2) -0.0452(8) 0.3425(5) 0.122(2) Uani 1 1 d . . .
O6 O 0.1237(2) 0.1507(5) 0.4586(5) 0.0893(16) Uani 1 1 d . . .
Zn1 Zn 0.044743(19) 0.44758(8) 0.38986(4) 0.03153(14) Uani 1 1 d . . .
H2NA H 0.4353 0.2750 0.1429 0.059(19) Uiso 1 1 d D . .
H2NB H 0.4879 0.4025 0.1913 0.22(5) Uiso 1 1 d D . .
H2NC H 0.4425 0.4466 0.1005 0.10(2) Uiso 1 1 d D . .
H1WO H -0.007(4) 0.467(8) -0.053(5) 0.09(2) Uiso 1 1 d . . .
H2WA H 0.428(3) 0.717(4) -0.045(7) 0.10(3) Uiso 1 1 d D . .
H2WB H 0.417(4) 0.569(9) -0.117(3) 0.10(3) Uiso 1 1 d D . .

loop_
_atom_site_aniso_label
_atom_site_aniso_U_11
_atom_site_aniso_U_22
_atom_site_aniso_U_33
_atom_site_aniso_U_23
_atom_site_aniso_U_13
_atom_site_aniso_U_12
C1 0.0263(18) 0.034(2) 0.031(2) -0.005(4) 0.0034(16) 0.006(3)
C2 0.034(2) 0.052(4) 0.038(3) 0.001(2) 0.009(2) 0.000(2)
C3 0.051(3) 0.046(3) 0.030(3) 0.004(2) 0.003(2) 0.005(2)
C4 0.033(2) 0.060(3) 0.033(3) -0.010(5) -0.0053(18) 0.006(4)
C5 0.027(2) 0.050(3) 0.035(3) -0.009(2) -0.001(2) -0.0003(18)
C6 0.022(2) 0.035(2) 0.030(3) -0.005(2) 0.0037(19) 0.0012(16)
C7 0.027(2) 0.038(2) 0.043(3) -0.003(2) 0.010(2) -0.0009(19)
C8 0.027(2) 0.038(2) 0.033(3) 0.004(2) 0.002(2) -0.0004(19)
C9 0.032(3) 0.041(3) 0.039(3) 0.008(3) 0.002(2) 0.006(2)
C10 0.032(2) 0.049(3) 0.036(3) 0.002(2) 0.011(2) -0.0028(19)
C11 0.034(2) 0.044(3) 0.039(3) 0.005(2) 0.005(2) 0.0014(18)
C12 0.033(2) 0.045(3) 0.054(3) 0.006(3) 0.010(2) 0.000(3)
C13 0.041(2) 0.057(5) 0.065(4) 0.016(4) 0.007(2) 0.008(3)
N1 0.0276(18) 0.037(2) 0.026(2) 0.0008(18) 0.0027(17) 0.0033(16)
N2 0.041(3) 0.068(4) 0.109(5) 0.014(4) 0.026(3) 0.019(2)
N3 0.047(3) 0.053(3) 0.069(4) -0.019(3) 0.004(2) 0.008(2)
O1 0.0241(12) 0.062(2) 0.0263(15) 0.002(3) 0.0033(11) -0.001(2)
O2 0.0289(16) 0.054(2) 0.036(2) 0.0041(18) 0.0061(15) 0.0006(15)
O1W 0.082(5) 0.057(4) 0.045(4) 0.000 0.013(4) 0.000
O3 0.050(3) 0.083(3) 0.053(3) 0.034(3) 0.001(2) -0.004(2)
O2W 0.082(3) 0.081(3) 0.076(4) -0.018(3) 0.021(3) -0.005(3)
O4 0.053(2) 0.052(2) 0.077(3) -0.016(2) -0.010(2) 0.0169(19)
O5 0.102(3) 0.048(2) 0.200(6) -0.043(5) -0.031(3) 0.016(4)
O6 0.101(3) 0.082(3) 0.072(4) -0.017(3) -0.029(3) 0.023(3)
Zn1 0.0248(2) 0.0411(2) 0.0289(3) 0.0009(4) 0.00474(16) -0.0011(3)

loop_
_atom_type_symbol
_atom_type_description
_atom_type_scat_dispersion_real
_atom_type_scat_dispersion_imag
_atom_type_scat_source
C C 0.0033 0.0016 'International Tables Vol C Tables 4.2.6.8 and 6.1.1.4'
H H 0.0000 0.0000 'International Tables Vol C Tables 4.2.6.8 and 6.1.1.4'
N N 0.0061 0.0033 'International Tables Vol C Tables 4.2.6.8 and 6.1.1.4'
O O 0.0106 0.0060 'International Tables Vol C Tables 4.2.6.8 and 6.1.1.4'
Zn Zn 0.2839 1.4301 'International Tables Vol C Tables 4.2.6.8 and 6.1.1.4'

loop_
_geom_angle_atom_site_label_1
_geom_angle_atom_site_label_2
_geom_angle_atom_site_label_3
_geom_angle
_geom_angle_site_symmetry_1
_geom_angle_site_symmetry_3
_geom_angle_publ_flag
O1 C1 C2 120.7(4) . . ?
O1 C1 C6 121.8(4) . . ?
C2 C1 C6 117.5(3) . . ?
C3 C2 C1 122.0(4) . . ?
C2 C3 C4 121.2(4) . . ?
C5 C4 C3 118.1(4) . . ?
C4 C5 C6 122.2(4) . . ?
C5 C6 C1 119.0(4) . . ?
C5 C6 C7 117.3(4) . . ?
C1 C6 C7 123.8(4) . . ?
N1 C7 C6 126.9(4) . . ?
N1 C8 C9 109.6(4) . . ?
N1 C8 C10 112.5(4) . . ?
C9 C8 C10 109.0(4) . . ?
O3 C9 O2 123.6(4) . . ?
O3 C9 C8 118.9(4) . . ?
O2 C9 C8 117.4(4) . . ?
C11 C10 C8 115.5(4) . . ?
C10 C11 C12 112.0(4) . . ?
C13 C12 C11 111.3(4) . . ?
N2 C13 C12 111.4(4) . . ?
C7 N1 C8 120.7(4) . . ?
C7 N1 Zn1 125.5(3) . . ?
C8 N1 Zn1 113.3(3) . . ?
O6 N3 O5 122.3(5) . . ?
O6 N3 O4 119.2(5) . . ?
O5 N3 O4 118.4(5) . . ?
C1 O1 Zn1 131.3(2) . 2_556 ?
C1 O1 Zn1 126.0(2) . . ?
Zn1 O1 Zn1 102.10(10) 2_556 . ?
C9 O2 Zn1 116.6(3) . . ?
N3 O4 Zn1 114.9(3) . . ?
O1 Zn1 O1 77.56(10) 2_556 . ?
O1 Zn1 O4 96.84(16) 2_556 . ?
O1 Zn1 O4 115.99(19) . . ?
O1 Zn1 O2 96.95(12) 2_556 . ?
O1 Zn1 O2 146.29(16) . . ?
O4 Zn1 O2 97.64(17) . . ?
O1 Zn1 N1 149.78(16) 2_556 . ?
O1 Zn1 N1 88.39(13) . . ?
O4 Zn1 N1 113.38(14) . . ?
O2 Zn1 N1 80.01(13) . . ?

loop_
_geom_bond_atom_site_label_1
_geom_bond_atom_site_label_2
_geom_bond_distance
_geom_bond_site_symmetry_2
_geom_bond_publ_flag
C1 O1 1.337(4) . ?
C1 C2 1.390(6) . ?
C1 C6 1.420(6) . ?
C2 C3 1.375(6) . ?
C3 C4 1.380(6) . ?
C4 C5 1.376(6) . ?
C5 C6 1.403(6) . ?
C6 C7 1.448(6) . ?
C7 N1 1.280(5) . ?
C8 N1 1.465(6) . ?
C8 C9 1.521(6) . ?
C8 C10 1.525(6) . ?
C9 O3 1.236(6) . ?
C9 O2 1.296(5) . ?
C10 C11 1.522(6) . ?
C11 C12 1.529(6) . ?
C12 C13 1.519(5) . ?
C13 N2 1.474(7) . ?
N1 Zn1 2.057(3) . ?
N3 O6 1.207(5) . ?
N3 O5 1.220(7) . ?
N3 O4 1.277(5) . ?
O1 Zn1 2.030(2) 2_556 ?
O1 Zn1 2.043(3) . ?
O2 Zn1 2.053(3) . ?
O4 Zn1 2.045(3) . ?
Zn1 O1 2.030(2) 2_556 ?

loop_
_geom_torsion_atom_site_label_1
_geom_torsion_atom_site_label_2
_geom_torsion_atom_site_label_3
_geom_torsion_atom_site_label_4
_geom_torsion
_geom_torsion_site_symmetry_1
_geom_torsion_site_symmetry_2
_geom_torsion_site_symmetry_3
_geom_torsion_site_symmetry_4
_geom_torsion_publ_flag
O1 C1 C2 C3 -177.8(5) . . . . ?
C6 C1 C2 C3 0.1(8) . . . . ?
C1 C2 C3 C4 0.8(8) . . . . ?
C2 C3 C4 C5 -0.2(8) . . . . ?
C3 C4 C5 C6 -1.3(8) . . . . ?
C4 C5 C6 C1 2.2(7) . . . . ?
C4 C5 C6 C7 -178.3(5) . . . . ?
O1 C1 C6 C5 176.4(5) . . . . ?
C2 C1 C6 C5 -1.5(7) . . . . ?
O1 C1 C6 C7 -3.1(8) . . . . ?
C2 C1 C6 C7 179.0(5) . . . . ?
C5 C6 C7 N1 163.4(4) . . . . ?
C1 C6 C7 N1 -17.1(7) . . . . ?
N1 C8 C9 O3 166.0(5) . . . . ?
C10 C8 C9 O3 -70.4(6) . . . . ?
N1 C8 C9 O2 -15.6(6) . . . . ?
C10 C8 C9 O2 108.0(5) . . . . ?
N1 C8 C10 C11 -67.9(5) . . . . ?
C9 C8 C10 C11 170.2(4) . . . . ?
C8 C10 C11 C12 -162.4(4) . . . . ?
C10 C11 C12 C13 177.2(4) . . . . ?
C11 C12 C13 N2 -171.9(5) . . . . ?
C6 C7 N1 C8 -180.0(4) . . . . ?
C6 C7 N1 Zn1 8.5(6) . . . . ?
C9 C8 N1 C7 -153.4(4) . . . . ?
C10 C8 N1 C7 85.2(5) . . . . ?
C9 C8 N1 Zn1 19.1(4) . . . . ?
C10 C8 N1 Zn1 -102.3(3) . . . . ?
C2 C1 O1 Zn1 16.4(9) . . . 2_556 ?
C6 C1 O1 Zn1 -161.5(4) . . . 2_556 ?
C2 C1 O1 Zn1 -153.2(4) . . . . ?
C6 C1 O1 Zn1 28.9(8) . . . . ?
O3 C9 O2 Zn1 -177.3(4) . . . . ?
C8 C9 O2 Zn1 4.4(5) . . . . ?
O6 N3 O4 Zn1 -9.8(7) . . . . ?
O5 N3 O4 Zn1 174.3(5) . . . . ?
C1 O1 Zn1 O1 178.4(4) . . . 2_556 ?
Zn1 O1 Zn1 O1 6.4(3) 2_556 . . 2_556 ?
C1 O1 Zn1 O4 86.8(5) . . . . ?
Zn1 O1 Zn1 O4 -85.2(2) 2_556 . . . ?
C1 O1 Zn1 O2 -97.7(5) . . . . ?
Zn1 O1 Zn1 O2 90.2(3) 2_556 . . . ?
C1 O1 Zn1 N1 -28.5(5) . . . . ?
Zn1 O1 Zn1 N1 159.4(2) 2_556 . . . ?
N3 O4 Zn1 O1 -119.7(4) . . . 2_556 ?
N3 O4 Zn1 O1 -40.2(4) . . . . ?
N3 O4 Zn1 O2 142.3(4) . . . . ?
N3 O4 Zn1 N1 59.9(4) . . . . ?
C9 O2 Zn1 O1 154.8(3) . . . 2_556 ?
C9 O2 Zn1 O1 76.8(4) . . . . ?
C9 O2 Zn1 O4 -107.3(3) . . . . ?
C9 O2 Zn1 N1 5.2(3) . . . . ?
C7 N1 Zn1 O1 71.6(5) . . . 2_556 ?
C8 N1 Zn1 O1 -100.5(4) . . . 2_556 ?
C7 N1 Zn1 O1 10.1(4) . . . . ?
C8 N1 Zn1 O1 -162.0(3) . . . . ?
C7 N1 Zn1 O4 -107.7(4) . . . . ?
C8 N1 Zn1 O4 80.2(3) . . . . ?
C7 N1 Zn1 O2 158.3(4) . . . . ?
C8 N1 Zn1 O2 -13.8(3) . . . . ?
